data_2234416
loop_
_publ_author_name
'Asiri, Abdullah M.'
'Faidallah, Hassan M.'
'Hameed, Salem A.'
'Ng, Seik Weng'
'Tiekink, Edward R. T.'

_publ_section_title
;
 3,6-Dimethyl-1-phenyl-1<i>H</i>,4<i>H</i>-pyrano[2,3-<i>c</i>]pyrazol-4-one
;
_journal_coeditor_code SU2391
_journal_issue 4
_journal_name_full 'Acta Crystallographica Section E'
_journal_page_first o1120
_journal_paper_doi 10.1107/S1600536812011348
_journal_volume 68
_journal_year 2012
_chemical_formula_iupac 'C14 H12 N2 O2'
_chemical_formula_moiety 'C14 H12 N2 O2'
_chemical_formula_sum 'C14 H12 N2 O2'
_chemical_formula_weight 240.26
_chemical_name_systematic
;
3,6-Dimethyl-1-phenyl-1<i>H</i>,4<i>H</i>-pyrano[2,3-<i>c</i>]pyrazol-4-one
;
_space_group_IT_number 2
_symmetry_cell_setting triclinic
_symmetry_space_group_name_Hall '-P 1'
_symmetry_space_group_name_H-M 'P -1'
_atom_sites_solution_hydrogens geom
_atom_sites_solution_primary direct
_atom_sites_solution_secondary difmap
_audit_creation_method SHELXL-97
_cell_angle_alpha 93.914(6)
_cell_angle_beta 95.162(6)
_cell_angle_gamma 108.721(8)
_cell_formula_units_Z 2
_cell_length_a 6.7200(6)
_cell_length_b 8.2201(8)
_cell_length_c 11.2616(7)
_cell_measurement_reflns_used 1310
_cell_measurement_temperature 100(2)
_cell_measurement_theta_max 27.5019
_cell_measurement_theta_min 2.6249
_cell_volume 583.66(9)
_computing_cell_refinement 'CrysAlis PRO (Agilent, 2011)'
_computing_data_collection 'CrysAlis PRO (Agilent, 2011)'
_computing_data_reduction 'CrysAlis PRO (Agilent, 2011)'
_computing_molecular_graphics 'ORTEP-3 (Farrugia, 1997) and DIAMOND (Brandenburg, 2006)'
_computing_publication_material 'publCIF (Westrip, 2010)'
_computing_structure_refinement 'SHELXL97 (Sheldrick, 2008)'
_computing_structure_solution 'SHELXS97 (Sheldrick, 2008)'
_diffrn_ambient_temperature 100(2)
_diffrn_detector_area_resol_mean 10.4041
_diffrn_measured_fraction_theta_full 0.989
_diffrn_measured_fraction_theta_max 0.989
_diffrn_measurement_device_type 'Agilent SuperNova Dual diffractometer with an Atlas detector'
_diffrn_measurement_method '\w scan'
_diffrn_radiation_monochromator Mirror
_diffrn_radiation_source 'SuperNova (Mo) X-ray Source'
_diffrn_radiation_type MoK\a
_diffrn_radiation_wavelength 0.71073
_diffrn_reflns_av_R_equivalents 0.0313
_diffrn_reflns_av_sigmaI/netI 0.0560
_diffrn_reflns_limit_h_max 8
_diffrn_reflns_limit_h_min -8
_diffrn_reflns_limit_k_max 9
_diffrn_reflns_limit_k_min -10
_diffrn_reflns_limit_l_max 14
_diffrn_reflns_limit_l_min -14
_diffrn_reflns_number 4356
_diffrn_reflns_theta_full 27.56
_diffrn_reflns_theta_max 27.56
_diffrn_reflns_theta_min 2.63
_diffrn_standards_decay_% 0
_diffrn_standards_interval_count 0
_diffrn_standards_interval_time 0
_diffrn_standards_number 0
_exptl_absorpt_coefficient_mu 0.093
_exptl_absorpt_correction_T_max 0.9816
_exptl_absorpt_correction_T_min 0.9636
_exptl_absorpt_correction_type multi-scan
_exptl_absorpt_process_details '(CrysAlis PRO; Agilent, 2011)'
_exptl_crystal_colour orange
_exptl_crystal_density_diffrn 1.367
_exptl_crystal_density_method 'not measured'
_exptl_crystal_description prism
_exptl_crystal_F_000 252
_exptl_crystal_size_max 0.40
_exptl_crystal_size_mid 0.30
_exptl_crystal_size_min 0.20
_refine_diff_density_max 0.342
_refine_diff_density_min -0.377
_refine_ls_extinction_method none
_refine_ls_goodness_of_fit_ref 1.052
_refine_ls_hydrogen_treatment constr
_refine_ls_matrix_type full
_refine_ls_number_parameters 165
_refine_ls_number_reflns 2676
_refine_ls_number_restraints 0
_refine_ls_restrained_S_all 1.052
_refine_ls_R_factor_all 0.0812
_refine_ls_R_factor_gt 0.0563
_refine_ls_shift/su_max 0.001
_refine_ls_shift/su_mean 0.001
_refine_ls_structure_factor_coef Fsqd
_refine_ls_weighting_details 'calc w=1/[\s^2^(Fo^2^)+(0.0761P)^2^+0.0840P] where P=(Fo^2^+2Fc^2^)/3'
_refine_ls_weighting_scheme calc
_refine_ls_wR_factor_gt 0.1344
_refine_ls_wR_factor_ref 0.1578
_reflns_number_gt 1946
_reflns_number_total 2676
_reflns_threshold_expression I>2\s(I)
_cod_data_source_file su2391.cif
_cod_data_source_block I
_cod_database_code 2234416
_cod_database_fobs_code 2234416

loop_
_symmetry_equiv_pos_as_xyz
'x, y, z'
'-x, -y, -z'

loop_
_atom_site_type_symbol
_atom_site_label
_atom_site_fract_x
_atom_site_fract_y
_atom_site_fract_z
_atom_site_U_iso_or_equiv
_atom_site_adp_type
_atom_site_calc_flag
_atom_site_refinement_flags
_atom_site_occupancy
_atom_site_symmetry_multiplicity
O O1 0.6182(2) 0.25349(16) 0.35598(11) 0.0238(3) Uani d . 1 1
O O2 0.6446(2) 0.28672(19) -0.00902(12) 0.0349(4) Uani d . 1 1
N N1 0.7795(2) 0.55863(19) 0.37569(13) 0.0216(4) Uani d . 1 1
N N2 0.8481(3) 0.6876(2) 0.30000(14) 0.0257(4) Uani d . 1 1
C C1 0.4637(3) -0.0519(3) 0.33142(18) 0.0336(5) Uani d . 1 1
H H1A 0.4058 -0.1514 0.2706 0.050 Uiso calc R 1 1
H H1B 0.3523 -0.0428 0.3793 0.050 Uiso calc R 1 1
H H1C 0.5797 -0.0671 0.3838 0.050 Uiso calc R 1 1
C C2 0.5447(3) 0.1084(2) 0.27152(17) 0.0266(4) Uani d . 1 1
C C3 0.5520(3) 0.1187(3) 0.15402(17) 0.0284(5) Uani d . 1 1
H H3 0.4976 0.0145 0.1020 0.034 Uiso calc R 1 1
C C4 0.6380(3) 0.2797(3) 0.10026(17) 0.0276(5) Uani d . 1 1
C C5 0.7110(3) 0.4278(2) 0.18953(16) 0.0245(4) Uani d . 1 1
C C6 0.6979(3) 0.4044(2) 0.30916(16) 0.0221(4) Uani d . 1 1
C C7 0.8072(3) 0.6086(3) 0.18951(17) 0.0266(4) Uani d . 1 1
C C8 0.8643(4) 0.7086(3) 0.08486(18) 0.0339(5) Uani d . 1 1
H H8A 0.9106 0.8324 0.1112 0.051 Uiso calc R 1 1
H H8B 0.7406 0.6789 0.0243 0.051 Uiso calc R 1 1
H H8C 0.9792 0.6801 0.0502 0.051 Uiso calc R 1 1
C C9 0.8063(3) 0.6061(2) 0.50196(16) 0.0221(4) Uani d . 1 1
C C10 0.7333(3) 0.4863(2) 0.58291(17) 0.0262(4) Uani d . 1 1
H H10 0.6643 0.3678 0.5554 0.031 Uiso calc R 1 1
C C11 0.7627(3) 0.5423(3) 0.70503(17) 0.0261(4) Uani d . 1 1
H H11 0.7132 0.4613 0.7609 0.031 Uiso calc R 1 1
C C12 0.8638(3) 0.7155(3) 0.74549(17) 0.0262(4) Uani d . 1 1
H H12 0.8826 0.7529 0.8287 0.031 Uiso calc R 1 1
C C13 0.9367(3) 0.8327(3) 0.66445(17) 0.0269(4) Uani d . 1 1
H H13 1.0062 0.9511 0.6922 0.032 Uiso calc R 1 1
C C14 0.9096(3) 0.7798(2) 0.54306(17) 0.0259(4) Uani d . 1 1
H H14 0.9611 0.8613 0.4878 0.031 Uiso calc R 1 1

loop_
_atom_site_aniso_label
_atom_site_aniso_U_11
_atom_site_aniso_U_22
_atom_site_aniso_U_33
_atom_site_aniso_U_12
_atom_site_aniso_U_13
_atom_site_aniso_U_23
O1 0.0281(7) 0.0183(7) 0.0214(7) 0.0041(5) 0.0027(5) -0.0041(5)
O2 0.0417(9) 0.0379(9) 0.0209(7) 0.0093(7) 0.0037(6) -0.0068(6)
N1 0.0251(8) 0.0193(8) 0.0177(8) 0.0049(6) 0.0014(6) -0.0039(6)
N2 0.0310(9) 0.0230(8) 0.0214(8) 0.0064(7) 0.0042(6) 0.0004(7)
C1 0.0416(13) 0.0218(11) 0.0314(11) 0.0035(9) 0.0046(9) -0.0050(9)
C2 0.0272(10) 0.0194(10) 0.0277(10) 0.0035(8) 0.0003(8) -0.0092(8)
C3 0.0299(11) 0.0264(11) 0.0255(10) 0.0075(8) 0.0007(8) -0.0086(8)
C4 0.0263(10) 0.0290(11) 0.0241(10) 0.0074(8) -0.0002(8) -0.0073(8)
C5 0.0253(10) 0.0253(10) 0.0214(10) 0.0079(8) 0.0019(7) -0.0033(8)
C6 0.0213(9) 0.0201(9) 0.0232(9) 0.0061(7) 0.0014(7) -0.0036(7)
C7 0.0280(10) 0.0278(10) 0.0227(10) 0.0083(8) 0.0037(7) -0.0023(8)
C8 0.0439(13) 0.0326(12) 0.0229(10) 0.0091(10) 0.0066(9) 0.0014(9)
C9 0.0229(9) 0.0237(10) 0.0183(9) 0.0079(8) -0.0005(7) -0.0049(7)
C10 0.0295(10) 0.0215(10) 0.0243(10) 0.0057(8) 0.0018(8) -0.0048(8)
C11 0.0309(11) 0.0252(10) 0.0220(10) 0.0089(8) 0.0042(8) 0.0007(8)
C12 0.0291(10) 0.0283(11) 0.0194(9) 0.0092(8) 0.0003(7) -0.0060(8)
C13 0.0302(10) 0.0216(10) 0.0241(10) 0.0047(8) -0.0014(8) -0.0069(8)
C14 0.0306(11) 0.0227(10) 0.0215(10) 0.0055(8) 0.0033(8) -0.0019(8)

loop_
_atom_type_symbol
_atom_type_description
_atom_type_scat_dispersion_real
_atom_type_scat_dispersion_imag
_atom_type_scat_source
C C 0.0033 0.0016 'International Tables Vol C Tables 4.2.6.8 and 6.1.1.4'
H H 0.0000 0.0000 'International Tables Vol C Tables 4.2.6.8 and 6.1.1.4'
N N 0.0061 0.0033 'International Tables Vol C Tables 4.2.6.8 and 6.1.1.4'
O O 0.0106 0.0060 'International Tables Vol C Tables 4.2.6.8 and 6.1.1.4'

loop_
_geom_angle_atom_site_label_1
_geom_angle_atom_site_label_2
_geom_angle_atom_site_label_3
_geom_angle
C6 O1 C2 114.47(15)
C6 N1 N2 109.07(14)
C6 N1 C9 132.12(16)
N2 N1 C9 118.81(14)
C7 N2 N1 106.27(15)
C2 C1 H1A 109.5
C2 C1 H1B 109.5
H1A C1 H1B 109.5
C2 C1 H1C 109.5
H1A C1 H1C 109.5
H1B C1 H1C 109.5
C3 C2 O1 122.72(18)
C3 C2 C1 126.60(18)
O1 C2 C1 110.67(17)
C2 C3 C4 124.29(18)
C2 C3 H3 117.9
C4 C3 H3 117.9
O2 C4 C5 124.75(19)
O2 C4 C3 123.43(18)
C5 C4 C3 111.82(17)
C6 C5 C7 104.07(16)
C6 C5 C4 119.77(18)
C7 C5 C4 136.14(18)
N1 C6 O1 123.63(16)
N1 C6 C5 109.45(17)
O1 C6 C5 126.92(17)
N2 C7 C5 111.14(17)
N2 C7 C8 120.75(18)
C5 C7 C8 128.11(17)
C7 C8 H8A 109.5
C7 C8 H8B 109.5
H8A C8 H8B 109.5
C7 C8 H8C 109.5
H8A C8 H8C 109.5
H8B C8 H8C 109.5
C10 C9 C14 120.13(17)
C10 C9 N1 122.27(16)
C14 C9 N1 117.61(17)
C9 C10 C11 119.17(18)
C9 C10 H10 120.4
C11 C10 H10 120.4
C12 C11 C10 120.53(19)
C12 C11 H11 119.7
C10 C11 H11 119.7
C13 C12 C11 119.72(18)
C13 C12 H12 120.1
C11 C12 H12 120.1
C12 C13 C14 120.65(18)
C12 C13 H13 119.7
C14 C13 H13 119.7
C13 C14 C9 119.81(18)
C13 C14 H14 120.1
C9 C14 H14 120.1

loop_
_geom_bond_atom_site_label_1
_geom_bond_atom_site_label_2
_geom_bond_distance
O1 C6 1.348(2)
O1 C2 1.397(2)
O2 C4 1.240(2)
N1 C6 1.349(2)
N1 N2 1.394(2)
N1 C9 1.428(2)
N2 C7 1.326(2)
C1 C2 1.489(3)
C1 H1A 0.9800
C1 H1B 0.9800
C1 H1C 0.9800
C2 C3 1.336(3)
C3 C4 1.460(3)
C3 H3 0.9500
C4 C5 1.447(3)
C5 C6 1.380(3)
C5 C7 1.418(3)
C7 C8 1.491(3)
C8 H8A 0.9800
C8 H8B 0.9800
C8 H8C 0.9800
C9 C10 1.391(3)
C9 C14 1.396(3)
C10 C11 1.396(3)
C10 H10 0.9500
C11 C12 1.390(3)
C11 H11 0.9500
C12 C13 1.378(3)
C12 H12 0.9500
C13 C14 1.384(2)
C13 H13 0.9500
C14 H14 0.9500

loop_
_geom_hbond_atom_site_label_D
_geom_hbond_atom_site_label_H
_geom_hbond_atom_site_label_A
_geom_hbond_site_symmetry_A
_geom_hbond_distance_DH
_geom_hbond_distance_HA
_geom_hbond_distance_DA
_geom_hbond_angle_DHA
C10 H10 O1 . 0.95 2.33 2.970(2) 124
C14 H14 N2 . 0.95 2.39 2.748(2) 102
C3 H3 O2 2_655 0.95 2.47 3.400(3) 167
C8 H8C O2 2_765 0.98 2.54 3.472(3) 158

loop_
_geom_torsion_atom_site_label_1
_geom_torsion_atom_site_label_2
_geom_torsion_atom_site_label_3
_geom_torsion_atom_site_label_4
_geom_torsion
C6 N1 N2 C7 -0.21(19)
C9 N1 N2 C7 179.19(15)
C6 O1 C2 C3 -0.3(3)
C6 O1 C2 C1 178.93(15)
O1 C2 C3 C4 0.7(3)
C1 C2 C3 C4 -178.48(18)
C2 C3 C4 O2 179.56(19)
C2 C3 C4 C5 -1.1(3)
O2 C4 C5 C6 -179.34(18)
C3 C4 C5 C6 1.4(2)
O2 C4 C5 C7 -1.6(4)
C3 C4 C5 C7 179.1(2)
N2 N1 C6 O1 179.85(15)
C9 N1 C6 O1 0.6(3)
N2 N1 C6 C5 0.1(2)
C9 N1 C6 C5 -179.18(17)
C2 O1 C6 N1 -179.01(16)
C2 O1 C6 C5 0.7(3)
C7 C5 C6 N1 0.0(2)
C4 C5 C6 N1 178.43(16)
C7 C5 C6 O1 -179.70(17)
C4 C5 C6 O1 -1.3(3)
N1 N2 C7 C5 0.2(2)
N1 N2 C7 C8 -178.94(17)
C6 C5 C7 N2 -0.2(2)
C4 C5 C7 N2 -178.2(2)
C6 C5 C7 C8 178.93(19)
C4 C5 C7 C8 0.9(4)
C6 N1 C9 C10 -3.8(3)
N2 N1 C9 C10 176.97(16)
C6 N1 C9 C14 176.32(19)
N2 N1 C9 C14 -2.9(2)
C14 C9 C10 C11 0.7(3)
N1 C9 C10 C11 -179.21(16)
C9 C10 C11 C12 -0.1(3)
C10 C11 C12 C13 -0.4(3)
C11 C12 C13 C14 0.2(3)
C12 C13 C14 C9 0.4(3)
C10 C9 C14 C13 -0.8(3)
N1 C9 C14 C13 179.05(15)

loop_
_cod_related_entry_id
_cod_related_entry_database
_cod_related_entry_code
1 ChemSpider 8713396
